data_1573441
loop_
_publ_author_name
'Yadav, Ankit'
'G\/ladysiak, Andrzej'
'Wolpert, Emma Helen'
'Ganose, Alexander Miguel'
'Samel-Garloff, Bronson'
'Koley, Dipankar'
'Jelfs, Kim E.'
'Stylianou, Kyriakos'

_publ_section_title
;
 Solvatomorphic Diversity Dictates the Stability and Solubility of
 Metal--organic Polyhedra
;
_journal_name_full 'Chemical Science'
_journal_paper_doi 10.1039/D4SC05037A
_journal_year 2025
_chemical_formula_moiety 'C96 H58 Mo12 N12 O72, 8(C2 H8 N)'
_chemical_formula_sum 'C112 H122 Mo12 N20 O72'
_chemical_formula_weight 4051.57
_space_group_crystal_system orthorhombic
_space_group_IT_number 64
_space_group_name_Hall '-C 2ac 2'
_space_group_name_H-M_alt 'C m c e'
_atom_sites_solution_hydrogens mixed
_atom_sites_solution_primary dual
_audit_creation_date 2024-03-29
_audit_creation_method
;
Olex2 1.5
(compiled 2024.02.16 svn.r378c4104 for OlexSys, GUI svn.r6928)
;
_audit_update_record
;
2024-07-08 deposited with the CCDC.	2024-12-11 downloaded from the CCDC.
;
_cell_angle_alpha 90
_cell_angle_beta 90
_cell_angle_gamma 90
_cell_formula_units_Z 4
_cell_length_a 37.4589(18)
_cell_length_b 29.3487(9)
_cell_length_c 20.1896(6)
_cell_measurement_reflns_used 8200
_cell_measurement_temperature 150.5(9)
_cell_measurement_theta_max 71.9060
_cell_measurement_theta_min 2.9090
_cell_volume 22195.8(14)
_computing_cell_refinement 'CrysAlisPro 1.171.41.123a (Rigaku OD, 2022)'
_computing_data_collection 'CrysAlisPro 1.171.41.123a (Rigaku OD, 2022)'
_computing_data_reduction 'CrysAlisPro 1.171.41.123a (Rigaku OD, 2022)'
_computing_molecular_graphics 'Olex2 1.5 (Dolomanov et al., 2009)'
_computing_publication_material 'Olex2 1.5 (Dolomanov et al., 2009)'
_computing_structure_refinement 'SHELXL 2019/3 (Sheldrick, 2015)'
_computing_structure_solution 'SHELXT 2018/2 (Sheldrick, 2018)'
_diffrn_ambient_environment N~2~
_diffrn_ambient_temperature 150.5(9)
_diffrn_detector 'Hybrid Pixel Array Detector'
_diffrn_detector_area_resol_mean 10.0000
_diffrn_detector_type HyPix
_diffrn_measured_fraction_theta_full 0.998
_diffrn_measured_fraction_theta_max 0.972
_diffrn_measurement_details
;
List of Runs (angles in degrees, time in seconds):

  # Type    Start    End  Width  t~exp~   \w     \q     \k     \f   Frames
#--------------------------------------------------------------------------
  1  \w    -15.00  44.00   1.00   12.00    --   46.89 -40.00 124.00   59
  2  \w   -143.00-115.00   1.00   40.00    --  -86.25 -40.00 124.00   28
  3  \w   -148.00-112.00   1.00   40.00    --  -86.25 -93.00 -80.00   36
  4  \w    -45.00 -18.00   1.00   40.00    --  -86.25  40.00 -82.00   27
  5  \w    126.00 177.00   1.00   40.00    --  104.22  97.00 128.00   51
  6  \w   -107.00 -79.00   1.00   12.00    --  -46.89-125.00 -30.00   28
  7  \w    -14.00  26.00   1.00   12.00    --  -46.89  19.00  60.00   40
  8  \w     85.00 110.00   1.00   12.00    --   46.89  77.00-120.00   25
  9  \w    -25.00  21.00   1.00   12.00    --   46.89 -19.00   0.00   46
 10  \w     91.00 118.00   1.00   12.00    --   46.89  77.00  30.00   27
 11  \w     86.00 115.00   1.00   12.00    --   46.89  77.00   0.00   29
 12  \w    153.00 178.00   1.00   40.00    --  104.22  30.00-120.00   25
 13  \w     35.00  66.00   1.00   40.00    --  104.22 -61.00  30.00   31
 14  \w     95.00 149.00   1.00   40.00    --  104.22  30.00-120.00   54
 15  \w     32.00  71.00   1.00   40.00    --  104.22 -61.00  90.00   39
 16  \w     37.00  64.00   1.00   40.00    --  104.22 -61.00 -90.00   27
 17  \w     36.00 104.00   1.00   40.00    --  104.22 -94.00   0.00   68
 18  \w     32.00  68.00   1.00   40.00    --  104.22 -61.00 120.00   36
 19  \w    116.00 163.00   1.00   40.00    --  104.22  30.00-150.00   47
 20  \w     32.00  62.00   1.00   40.00    --  104.22 -61.00-180.00   30
 21  \w     32.00  57.00   1.00   40.00    --  104.22 -61.00 -60.00   25
 22  \w     36.00  69.00   1.00   40.00    --  104.22 -61.00 150.00   33
 23  \w     35.00  67.00   1.00   40.00    --  104.22 -61.00   0.00   32
;
_diffrn_measurement_device 'four-circle diffractometer'
_diffrn_measurement_device_type 'XtaLAB Synergy, Dualflex, HyPix'
_diffrn_measurement_method '\w scans'
_diffrn_orient_matrix_type 'CrysAlisPro convention (1999,Acta A55,543-557)'
_diffrn_orient_matrix_UB_11 0.0345393000
_diffrn_orient_matrix_UB_12 0.0252576000
_diffrn_orient_matrix_UB_13 -0.0190690000
_diffrn_orient_matrix_UB_21 -0.0154232000
_diffrn_orient_matrix_UB_22 0.0094659000
_diffrn_orient_matrix_UB_23 -0.0694250000
_diffrn_orient_matrix_UB_31 -0.0161638000
_diffrn_orient_matrix_UB_32 0.0450037000
_diffrn_orient_matrix_UB_33 0.0253543000
_diffrn_radiation_monochromator mirror
_diffrn_radiation_probe x-ray
_diffrn_radiation_type 'Cu K\a'
_diffrn_radiation_wavelength 1.54184
_diffrn_reflns_av_R_equivalents 0.0886
_diffrn_reflns_av_unetI/netI 0.0548
_diffrn_reflns_Laue_measured_fraction_full 0.998
_diffrn_reflns_Laue_measured_fraction_max 0.972
_diffrn_reflns_limit_h_max 45
_diffrn_reflns_limit_h_min -47
_diffrn_reflns_limit_k_max 36
_diffrn_reflns_limit_k_min -25
_diffrn_reflns_limit_l_max 24
_diffrn_reflns_limit_l_min -24
_diffrn_reflns_number 64040
_diffrn_reflns_point_group_measured_fraction_full 0.998
_diffrn_reflns_point_group_measured_fraction_max 0.972
_diffrn_reflns_theta_full 67.684
_diffrn_reflns_theta_max 76.170
_diffrn_reflns_theta_min 2.359
_diffrn_source 'micro-focus sealed X-ray tube'
_diffrn_source_type 'PhotonJet (Cu) X-ray Source'
_exptl_absorpt_coefficient_mu 5.960
_exptl_absorpt_correction_T_max 1.00000
_exptl_absorpt_correction_T_min 0.64479
_exptl_absorpt_correction_type multi-scan
_exptl_absorpt_process_details
;
CrysAlisPro 1.171.41.123a (Rigaku Oxford Diffraction, 2022)
Empirical absorption correction using spherical harmonics,
implemented in SCALE3 ABSPACK scaling algorithm.
;
_exptl_crystal_colour yellow
_exptl_crystal_colour_primary yellow
_exptl_crystal_density_diffrn 1.212
_exptl_crystal_description plate
_exptl_crystal_F_000 8056
_exptl_crystal_size_max 0.05
_exptl_crystal_size_mid 0.03
_exptl_crystal_size_min 0.015
_refine_diff_density_max 1.743
_refine_diff_density_min -0.573
_refine_diff_density_rms 0.115
_refine_ls_extinction_method none
_refine_ls_goodness_of_fit_ref 0.944
_refine_ls_hydrogen_treatment constr
_refine_ls_matrix_type full
_refine_ls_number_parameters 524
_refine_ls_number_reflns 11464
_refine_ls_number_restraints 118
_refine_ls_restrained_S_all 0.948
_refine_ls_R_factor_all 0.1040
_refine_ls_R_factor_gt 0.0809
_refine_ls_shift/su_max 0.001
_refine_ls_shift/su_mean 0.000
_refine_ls_structure_factor_coef Fsqd
_refine_ls_weighting_details 'w=1/[\s^2^(Fo^2^)+(0.1258P)^2^+146.1005P] where P=(Fo^2^+2Fc^2^)/3'
_refine_ls_weighting_scheme calc
_refine_ls_wR_factor_gt 0.2115
_refine_ls_wR_factor_ref 0.2293
_reflns_Friedel_coverage 0.000
_reflns_number_gt 8013
_reflns_number_total 11464
_reflns_threshold_expression 'I > 2\s(I)'
_cod_data_source_file d4sc05037a2.cif
_cod_data_source_block beaver-107
_cod_original_sg_symbol_Hall '-C 2bc 2'
_cod_database_code 1573441
_shelx_shelxl_version_number 2019/3
_chemical_oxdiff_formula 'Mo C N O'
_shelx_space_group_comment
;
The symmetry employed for this shelxl refinement is uniquely defined
by the following loop, which should always be used as a source of
symmetry information in preference to the above space-group names.
They are only intended as comments.
;
_shelx_estimated_absorpt_t_max 0.916
_shelx_estimated_absorpt_t_min 0.755
_olex2_refinement_description
;
1. Fixed Uiso
 At 1.2 times of:
  All C(H) groups, All N(H,H) groups
 At 1.5 times of:
  All C(H,H,H) groups, All N(H) groups
2. Restrained distances
 C27-C26 \\sim C26-C25
 with sigma of 0.02
 C8-C26 \\sim C7-C27
 with sigma of 0.02
 C26-C25 \\sim C25-C7
 with sigma of 0.02
 C8-C7 \\sim C7-C25
 with sigma of 0.02
3. Uiso/Uaniso restraints and constraints
Uanis(C1S) \\sim Ueq, Uanis(C2S) \\sim Ueq, Uanis(N1S) \\sim Ueq, Uanis(C3S)
\\sim Ueq, Uanis(N2S) \\sim Ueq, Uanis(C4S) \\sim Ueq, Uanis(N3S) \\sim Ueq,
Uanis(C5S) \\sim Ueq, Uanis(N3) \\sim Ueq, Uanis(N1) \\sim Ueq, Uanis(N6) \\sim
Ueq, Uanis(N2) \\sim Ueq, Uanis(C7) \\sim Ueq: with sigma of 0.05 and sigma for
terminal atoms of 0.1
Uanis(N1) \\sim Ueq, Uanis(N6) \\sim Ueq, Uanis(N3) \\sim Ueq: with sigma of
0.005 and sigma for terminal atoms of 0.01
Uanis(C3S) \\sim Ueq, Uanis(O11) \\sim Ueq, Uanis(O10) \\sim Ueq: with sigma of
0.005 and sigma for terminal atoms of 0.01
Uanis(C7) \\sim Ueq: with sigma of 0.005 and sigma for terminal atoms of 0.01
4. Rigid body (RIGU) restrains
 C2S, N1S, C1S
 with sigma for 1-2 distances of 0.004 and sigma for 1-3 distances of 0.004
 C4S, N2S, C3S
 with sigma for 1-2 distances of 0.004 and sigma for 1-3 distances of 0.004
 C5S, N3S
 with sigma for 1-2 distances of 0.004 and sigma for 1-3 distances of 0.004
5. Others
 Fixed Sof: H3SD(0.5) H3SE(0.5) H1(0.5) H1SA(0.5) H1SB(0.5) H1SD(0.5)
 H1SE(0.5) H2SB(0.5) H2SC(0.5) C25(0.5) H25(0.5) N6(0.5) H6A(0.5) H6B(0.5)
 C26(0.5) C27(0.5) H27(0.5)
6.a Rotating group:
 N2(H2A,H2B), N3(H3A,H3B), N6(H6A,H6B)
6.b Secondary CH2 refined with riding coordinates:
 N3S(H3SD,H3SE), N1S(H1SA,H1SB), N2S(H2SD,H2SE)
6.c Me refined with riding coordinates:
 C1S(H1SC,H1SD,H1SE), C2S(H2SA,H2SB,H2SC)
6.d Aromatic/amide H refined with riding coordinates:
 C19(H19), C23(H23), C11(H11), C3(H3), C8(H8), C5(H5), C15(H15), C21(H21),
 C13(H13), C25(H25)
6.e Tetrahedral OH refined with everything fixed:
 N1(H1), C27(H27)
6.f Idealised Me refined as rotating group:
 C5S(H5SA,H5SB,H5SC), C3S(H3SA,H3SB,H3SC), C4S(H4SA,H4SB,H4SC)
;
_smtbx_masks_void_probe_radius 1.0
_smtbx_masks_void_truncation_radius 1.0
_olex2_submission_special_instructions 'No special instructions were received'
_oxdiff_exptl_absorpt_empirical_details
;
Empirical correction (ABSPACK) includes:
- Absorption correction using spherical harmonics
- Frame scaling
;
_oxdiff_exptl_absorpt_empirical_full_max 1.535
_oxdiff_exptl_absorpt_empirical_full_min 0.716

loop_
_space_group_symop_operation_xyz
'x, y, z'
'-x, -y+1/2, z+1/2'
'-x, y+1/2, -z+1/2'
'x, -y, -z'
'x+1/2, y+1/2, z'
'-x+1/2, -y+1, z+1/2'
'-x+1/2, y+1, -z+1/2'
'x+1/2, -y+1/2, -z'
'-x, -y, -z'
'x, y-1/2, -z-1/2'
'x, -y-1/2, z-1/2'
'-x, y, z'
'-x+1/2, -y+1/2, -z'
'x+1/2, y, -z-1/2'
'x+1/2, -y, z-1/2'
'-x+1/2, y+1/2, z'

loop_
_atom_site_label
_atom_site_type_symbol
_atom_site_fract_x
_atom_site_fract_y
_atom_site_fract_z
_atom_site_U_iso_or_equiv
_atom_site_adp_type
_atom_site_occupancy
_atom_site_site_symmetry_order
_atom_site_calc_flag
_atom_site_refinement_flags_posn
_atom_site_refinement_flags_adp
_atom_site_refinement_flags_occupancy
_atom_site_disorder_assembly
_atom_site_disorder_group
Mo2 Mo 0.32042(2) 0.46628(2) 0.72759(3) 0.0604(2) Uani 1 1 d . . . . .
Mo1 Mo 0.35356(2) 0.52282(2) 0.80082(3) 0.0599(2) Uani 1 1 d . . . . .
Mo3 Mo 0.46598(2) 0.22902(2) 0.39929(4) 0.0696(2) Uani 1 1 d . . . . .
O1 O 0.30582(14) 0.52437(18) 0.7639(2) 0.0599(12) Uani 1 1 d . . . . .
O18 O 0.36111(15) 0.41408(19) 0.2670(3) 0.0648(14) Uani 1 1 d . . . . .
O7 O 0.31641(14) 0.50646(18) 0.6269(2) 0.0601(13) Uani 1 1 d . . . . .
O2 O 0.37076(15) 0.47878(18) 0.7386(3) 0.0638(13) Uani 1 1 d . . . . .
O17 O 0.44850(16) 0.28684(18) 0.3250(3) 0.0667(14) Uani 1 1 d . . . . .
O15 O 0.500000 0.2165(3) 0.3292(4) 0.067(2) Uani 1 2 d S T P . .
O19 O 0.34212(17) 0.4079(2) 0.1650(3) 0.0719(15) Uani 1 1 d . . . . .
O3 O 0.40556(16) 0.5440(2) 0.8113(3) 0.0764(16) Uani 1 1 d . . . . .
O8 O 0.27217(17) 0.4696(3) 0.6712(3) 0.0836(19) Uani 1 1 d . . . . .
O16 O 0.42390(18) 0.21997(18) 0.3257(3) 0.0751(16) Uani 1 1 d . . . . .
O9 O 0.3339(2) 0.4223(2) 0.6517(3) 0.0804(18) Uani 1 1 d . . . . .
O6 O 0.30802(19) 0.4275(2) 0.7825(3) 0.0795(17) Uani 1 1 d . . . . .
O4 O 0.35014(18) 0.4979(2) 0.8755(3) 0.0812(17) Uani 1 1 d . . . . .
O12 O 0.4264(2) 0.2672(2) 0.4436(3) 0.092(2) Uani 1 1 d . . . . .
O13 O 0.500000 0.2634(3) 0.4490(4) 0.078(2) Uani 1 2 d S T P . .
O14 O 0.4575(2) 0.1801(2) 0.4374(3) 0.0838(18) Uani 1 1 d . . . . .
O5 O 0.43314(17) 0.4811(2) 0.8436(4) 0.093(2) Uani 1 1 d . . . . .
O10 O 0.3688(2) 0.3706(2) 0.6990(3) 0.103(2) Uani 1 1 d . U . . .
C24 C 0.3540(2) 0.3888(3) 0.2176(4) 0.0630(19) Uani 1 1 d . . . . .
N2 N 0.3415(3) 0.3973(3) 0.4085(4) 0.091(3) Uani 1 1 d . U . . .
H2A H 0.351855 0.387980 0.371100 0.110 Uiso 1 1 d R U . . .
H2B H 0.318543 0.389555 0.407179 0.110 Uiso 1 1 d R U . . .
C2 C 0.4686(2) 0.5447(3) 0.8087(4) 0.067(2) Uani 1 1 d . . . . .
C6 C 0.2860(2) 0.4911(3) 0.6225(4) 0.070(2) Uani 1 1 d . . . . .
C18 C 0.3953(3) 0.2776(3) 0.2618(4) 0.070(2) Uani 1 1 d . . . . .
C20 C 0.3603(2) 0.3395(3) 0.2202(4) 0.063(2) Uani 1 1 d . . . . .
O11 O 0.4373(3) 0.2654(3) 0.5527(4) 0.116(3) Uani 1 1 d . U . . .
C19 C 0.3882(2) 0.3239(3) 0.2597(4) 0.0619(19) Uani 1 1 d . . . . .
H19 H 0.402105 0.344664 0.284905 0.074 Uiso 1 1 calc R U . . .
C23 C 0.3749(3) 0.2478(3) 0.2247(5) 0.080(3) Uani 1 1 d . . . . .
H23 H 0.380240 0.216158 0.225711 0.096 Uiso 1 1 calc R U . . .
C11 C 0.3491(3) 0.3923(3) 0.5273(4) 0.079(3) Uani 1 1 d . . . . .
H11 H 0.333068 0.417042 0.532894 0.095 Uiso 1 1 calc R U . . .
C3 C 0.4678(2) 0.5871(3) 0.7824(5) 0.074(2) Uani 1 1 d . . . . .
H3 H 0.445520 0.601229 0.773293 0.089 Uiso 1 1 calc R U . . .
C17 C 0.4245(2) 0.2608(3) 0.3064(4) 0.067(2) Uani 1 1 d . . . . .
C10 C 0.3642(3) 0.3718(3) 0.5819(4) 0.079(3) Uani 1 1 d . . . . .
C1 C 0.4339(2) 0.5207(3) 0.8229(5) 0.074(2) Uani 1 1 d . . . . .
C8 C 0.2838(3) 0.500000 0.500000 0.075(3) Uani 1 2 d DS T P C .
H8 H 0.309147 0.500002 0.500000 0.090 Uiso 1 2 calc R U P . .
C5 C 0.500000 0.5223(4) 0.8230(6) 0.067(3) Uani 1 2 d S T P . .
H5 H 0.500001 0.492730 0.841953 0.081 Uiso 1 2 calc R U P . .
C14 C 0.3966(3) 0.3197(3) 0.5119(4) 0.080(3) Uani 1 1 d . . . . .
N3S N 0.250000 0.5816(4) 0.750000 0.093(3) Uani 1 2 d S TU P . .
H3SD H 0.230682 0.563187 0.744194 0.111 Uiso 0.5 1 calc R U P . .
H3SE H 0.269320 0.563191 0.755805 0.111 Uiso 0.5 1 calc R U P . .
C15 C 0.3875(3) 0.3356(3) 0.5743(5) 0.080(3) Uani 1 1 d . . . . .
H15 H 0.397288 0.321372 0.612409 0.096 Uiso 1 1 calc R U . . .
C12 C 0.3576(3) 0.3766(3) 0.4631(4) 0.084(3) Uani 1 1 d . . . . .
C21 C 0.3406(3) 0.3095(3) 0.1830(5) 0.082(3) Uani 1 1 d . . . . .
H21 H 0.322315 0.320458 0.154605 0.098 Uiso 1 1 calc R U . . .
C9 C 0.3549(4) 0.3897(3) 0.6504(4) 0.088(3) Uani 1 1 d . . . . .
C7 C 0.2653(3) 0.4961(4) 0.5595(5) 0.090(3) Uani 1 1 d D U . . .
C13 C 0.3815(3) 0.3400(3) 0.4570(5) 0.085(3) Uani 1 1 d . . . . .
H13 H 0.387370 0.329043 0.414100 0.102 Uiso 1 1 calc R U . . .
C16 C 0.4224(3) 0.2816(3) 0.5020(6) 0.094(3) Uani 1 1 d . . . . .
C4 C 0.500000 0.6106(4) 0.7683(7) 0.075(3) Uani 1 2 d S T P . .
N1 N 0.500000 0.6549(5) 0.7445(9) 0.117(5) Uani 1 2 d S TU P . .
H1 H 0.483023 0.658324 0.717791 0.175 Uiso 0.5 1 calc . U P . .
C22 C 0.3475(3) 0.2629(4) 0.1870(7) 0.097(4) Uani 1 1 d . . . . .
N3 N 0.3268(3) 0.2332(4) 0.1491(7) 0.126(4) Uani 1 1 d . U . . .
H3A H 0.304715 0.229293 0.166463 0.151 Uiso 1 1 d R U . . .
H3B H 0.323688 0.243620 0.107402 0.151 Uiso 1 1 d R U . . .
N1S N 0.500000 0.2335(7) 0.5978(9) 0.159(7) Uani 1 2 d S TU P . .
H1SA H 0.519616 0.244375 0.576493 0.190 Uiso 0.5 1 calc R U P . .
H1SB H 0.480384 0.244375 0.576493 0.190 Uiso 0.5 1 calc R U P . .
C5S C 0.2447(4) 0.6075(4) 0.8102(8) 0.124(4) Uani 1 1 d . U . . .
H5SA H 0.222460 0.624897 0.806983 0.187 Uiso 1 1 calc R U . . .
H5SB H 0.264784 0.628582 0.816348 0.187 Uiso 1 1 calc R U . . .
H5SC H 0.243420 0.586714 0.848089 0.187 Uiso 1 1 calc R U . . .
C3S C 0.4444(5) 0.3822(6) 0.7880(9) 0.156(6) Uani 1 1 d . U . . .
H3SA H 0.454176 0.396344 0.747904 0.233 Uiso 1 1 calc R U . . .
H3SB H 0.442418 0.349259 0.781403 0.233 Uiso 1 1 calc R U . . .
H3SC H 0.460375 0.388363 0.825467 0.233 Uiso 1 1 calc R U . . .
C1S C 0.500000 0.1803(10) 0.5932(14) 0.202(12) Uani 1 2 d S TU P . .
H1SC H 0.500000 0.171030 0.546543 0.304 Uiso 0.5 1 calc R U P A -1
H1SD H 0.521361 0.168205 0.615066 0.304 Uiso 0.5 1 calc R U P A -1
H1SE H 0.478639 0.168205 0.615066 0.304 Uiso 0.5 1 calc R U P A -1
C2S C 0.500000 0.2505(12) 0.6654(13) 0.210(13) Uani 1 2 d S TU P . .
H2SA H 0.500000 0.283917 0.664839 0.316 Uiso 0.5 1 calc R U P B -1
H2SB H 0.478639 0.239586 0.688493 0.316 Uiso 0.5 1 calc R U P B -1
H2SC H 0.521361 0.239586 0.688493 0.316 Uiso 0.5 1 calc R U P B -1
C25 C 0.2303(4) 0.4783(8) 0.5598(7) 0.072(5) Uani 0.5 1 d D . P C -1
H25 H 0.219822 0.467756 0.599859 0.086 Uiso 0.5 1 calc R U P C -1
N6 N 0.1759(5) 0.4635(7) 0.4978(9) 0.098(5) Uani 0.5 1 d . U P C -1
H6A H 0.173056 0.432558 0.494045 0.117 Uiso 0.5 1 d R U P C -1
H6B H 0.161738 0.470909 0.534004 0.117 Uiso 0.5 1 d R U P C -1
C26 C 0.2110(4) 0.4763(7) 0.4999(7) 0.080(5) Uani 0.5 1 d D . P C -1
N2S N 0.4080(3) 0.4019(4) 0.8023(6) 0.130(4) Uani 1 1 d . U . . .
H2SD H 0.410454 0.432191 0.810662 0.157 Uiso 1 1 calc R U . . .
H2SE H 0.394305 0.398997 0.765303 0.157 Uiso 1 1 calc R U . . .
C4S C 0.3894(4) 0.3816(4) 0.8564(7) 0.116(4) Uani 1 1 d . U . . .
H4SA H 0.370833 0.361219 0.839465 0.174 Uiso 1 1 calc R U . . .
H4SB H 0.378466 0.405475 0.883552 0.174 Uiso 1 1 calc R U . . .
H4SC H 0.406276 0.364081 0.883525 0.174 Uiso 1 1 calc R U . . .
C27 C 0.2288(5) 0.4839(9) 0.4404(7) 0.078(5) Uani 0.5 1 d D . P C -1
H27 H 0.215228 0.477499 0.408639 0.093 Uiso 0.5 1 calc . U P D -1

loop_
_atom_site_aniso_label
_atom_site_aniso_U_11
_atom_site_aniso_U_22
_atom_site_aniso_U_33
_atom_site_aniso_U_23
_atom_site_aniso_U_13
_atom_site_aniso_U_12
Mo2 0.0683(4) 0.0684(4) 0.0444(3) -0.0041(3) 0.0074(3) 0.0004(3)
Mo1 0.0554(4) 0.0745(4) 0.0498(3) 0.0000(3) -0.0027(3) 0.0019(3)
Mo3 0.0930(5) 0.0521(3) 0.0638(4) -0.0092(3) 0.0090(4) -0.0011(3)
O1 0.050(3) 0.082(3) 0.047(3) -0.008(2) -0.004(2) -0.004(3)
O18 0.066(3) 0.073(3) 0.055(3) -0.008(3) 0.002(2) 0.002(3)
O7 0.057(3) 0.076(3) 0.047(3) -0.007(2) -0.008(2) 0.007(3)
O2 0.063(3) 0.069(3) 0.059(3) 0.004(2) 0.001(3) 0.003(3)
O17 0.071(4) 0.055(3) 0.074(4) -0.002(3) 0.006(3) -0.005(3)
O15 0.083(6) 0.062(4) 0.056(4) -0.019(3) 0.000 0.000
O19 0.078(4) 0.088(4) 0.050(3) -0.014(3) 0.001(3) -0.001(3)
O3 0.056(4) 0.091(4) 0.082(4) 0.015(3) -0.010(3) -0.005(3)
O8 0.066(4) 0.140(6) 0.045(3) -0.019(3) 0.007(3) -0.019(4)
O16 0.089(4) 0.052(3) 0.084(4) -0.004(3) 0.016(3) -0.004(3)
O9 0.118(5) 0.066(3) 0.057(3) -0.011(3) 0.017(3) 0.018(4)
O6 0.102(5) 0.088(4) 0.049(3) 0.000(3) 0.011(3) -0.005(4)
O4 0.093(5) 0.094(4) 0.057(3) 0.004(3) -0.010(3) -0.013(4)
O12 0.114(6) 0.086(4) 0.075(4) -0.016(3) 0.020(4) 0.013(4)
O13 0.103(7) 0.067(5) 0.063(5) -0.025(4) 0.000 0.000
O14 0.115(5) 0.068(3) 0.069(4) 0.002(3) 0.009(4) 0.000(3)
O5 0.056(4) 0.101(5) 0.122(6) 0.043(4) -0.008(4) -0.008(3)
O10 0.153(6) 0.085(4) 0.070(4) 0.000(3) 0.018(4) 0.032(4)
C24 0.068(5) 0.067(5) 0.054(4) -0.008(4) 0.006(4) 0.005(4)
N2 0.118(7) 0.107(6) 0.049(4) 0.001(4) 0.022(4) 0.007(5)
C2 0.061(5) 0.083(5) 0.056(5) 0.006(4) 0.001(4) 0.008(4)
C6 0.056(5) 0.114(7) 0.040(4) -0.016(4) -0.009(3) 0.008(5)
C18 0.074(6) 0.069(5) 0.067(5) -0.009(4) 0.018(4) -0.005(4)
C20 0.049(4) 0.073(5) 0.069(5) -0.012(4) 0.014(4) -0.007(4)
O11 0.145(6) 0.118(5) 0.086(5) 0.003(4) 0.027(5) 0.039(5)
C19 0.054(5) 0.069(5) 0.063(5) -0.013(4) 0.006(4) -0.011(4)
C23 0.071(6) 0.060(5) 0.110(7) -0.032(5) 0.003(5) -0.003(4)
C11 0.117(8) 0.062(5) 0.058(5) -0.002(4) 0.027(5) 0.011(5)
C3 0.062(5) 0.081(6) 0.079(6) 0.009(4) -0.007(4) 0.002(4)
C17 0.063(5) 0.068(5) 0.071(5) -0.016(4) 0.019(4) -0.012(4)
C10 0.131(9) 0.063(5) 0.044(4) -0.002(3) 0.029(5) 0.010(5)
C1 0.061(5) 0.079(6) 0.083(6) 0.013(5) -0.008(4) -0.002(4)
C8 0.064(7) 0.113(10) 0.048(6) -0.024(6) 0.000 0.000
C5 0.067(7) 0.069(7) 0.066(7) 0.004(5) 0.000 0.000
C14 0.114(8) 0.070(5) 0.056(5) 0.005(4) 0.018(5) 0.004(5)
N3S 0.081(8) 0.067(6) 0.130(9) 0.000 -0.001(7) 0.000
C15 0.112(8) 0.063(5) 0.065(5) 0.001(4) 0.018(5) 0.011(5)
C12 0.121(9) 0.077(6) 0.053(5) 0.005(4) 0.021(5) 0.006(5)
C21 0.060(5) 0.091(6) 0.095(7) -0.025(5) 0.007(5) 0.000(5)
C9 0.154(11) 0.067(5) 0.042(4) -0.005(4) 0.001(5) -0.007(6)
C7 0.080(4) 0.113(5) 0.077(4) -0.011(4) 0.006(4) 0.003(4)
C13 0.121(9) 0.071(5) 0.062(5) -0.008(4) 0.021(5) 0.014(5)
C16 0.127(9) 0.071(6) 0.084(7) 0.010(5) 0.033(7) 0.016(6)
C4 0.073(8) 0.073(7) 0.079(8) 0.020(6) 0.000 0.000
N1 0.104(8) 0.106(7) 0.141(8) 0.032(7) 0.000 0.000
C22 0.064(6) 0.083(6) 0.143(10) -0.054(7) -0.013(6) -0.003(5)
N3 0.106(6) 0.112(6) 0.159(8) -0.035(6) -0.016(6) 0.002(5)
N1S 0.172(17) 0.189(14) 0.115(11) 0.026(12) 0.000 0.000
C5S 0.101(9) 0.103(8) 0.169(11) -0.041(8) 0.003(9) 0.000(7)
C3S 0.146(8) 0.153(9) 0.169(9) 0.023(8) 0.008(7) 0.011(7)
C1S 0.26(3) 0.179(15) 0.17(2) 0.085(15) 0.000 0.000
C2S 0.23(3) 0.30(3) 0.099(13) 0.025(16) 0.000 0.000
C25 0.053(10) 0.130(17) 0.033(7) -0.011(9) 0.006(6) -0.013(11)
N6 0.083(8) 0.133(9) 0.077(8) 0.000(7) -0.002(7) -0.004(7)
C26 0.046(9) 0.132(15) 0.061(10) -0.018(11) 0.004(8) 0.003(9)
N2S 0.144(9) 0.098(7) 0.149(10) 0.028(6) -0.010(7) 0.017(6)
C4S 0.127(10) 0.100(8) 0.121(10) 0.012(7) -0.010(7) 0.012(7)
C27 0.064(11) 0.130(17) 0.039(8) -0.019(10) 0.001(7) -0.008(12)

loop_
_atom_type_symbol
_atom_type_description
_atom_type_scat_dispersion_real
_atom_type_scat_dispersion_imag
_atom_type_scat_source
C C 0.0181 0.0091 'International Tables Vol C Tables 4.2.6.8 and 6.1.1.4'
H H 0.0000 0.0000 'International Tables Vol C Tables 4.2.6.8 and 6.1.1.4'
Mo Mo -0.0483 2.7339 'International Tables Vol C Tables 4.2.6.8 and 6.1.1.4'
N N 0.0311 0.0180 'International Tables Vol C Tables 4.2.6.8 and 6.1.1.4'
O O 0.0492 0.0322 'International Tables Vol C Tables 4.2.6.8 and 6.1.1.4'

loop_
_geom_angle_atom_site_label_1
_geom_angle_atom_site_label_2
_geom_angle_atom_site_label_3
_geom_angle
_geom_angle_site_symmetry_1
_geom_angle_site_symmetry_3
_geom_angle_publ_flag
Mo1 Mo2 C6 122.4(2) . . ?
O1 Mo2 Mo1 48.96(15) . . ?
O1 Mo2 O7 82.4(2) . . ?
O1 Mo2 O8 85.5(2) . . ?
O1 Mo2 O9 154.2(2) . . ?
O1 Mo2 C6 85.5(3) . . ?
O7 Mo2 Mo1 101.90(13) . . ?
O7 Mo2 C6 28.3(2) . . ?
O2 Mo2 Mo1 48.25(16) . . ?
O2 Mo2 O1 93.7(2) . . ?
O2 Mo2 O7 93.8(2) . . ?
O2 Mo2 O8 151.2(2) . . ?
O2 Mo2 O9 88.0(3) . . ?
O2 Mo2 C6 121.8(3) . . ?
O8 Mo2 Mo1 133.74(19) . . ?
O8 Mo2 O7 57.5(2) . . ?
O8 Mo2 C6 29.4(3) . . ?
O9 Mo2 Mo1 136.0(2) . . ?
O9 Mo2 O7 71.8(2) . . ?
O9 Mo2 O8 80.8(3) . . ?
O9 Mo2 C6 71.9(3) . . ?
O6 Mo2 Mo1 101.3(2) . . ?
O6 Mo2 O1 105.8(3) . . ?
O6 Mo2 O7 154.8(3) . . ?
O6 Mo2 O2 109.1(3) . . ?
O6 Mo2 O8 98.7(3) . . ?
O6 Mo2 O9 97.8(3) . . ?
O6 Mo2 C6 127.1(3) . . ?
Mo2 Mo1 C24 124.47(17) . 4_566 ?
O1 Mo1 Mo2 48.84(16) . . ?
O1 Mo1 O18 82.3(2) . 4_566 ?
O1 Mo1 O19 85.3(2) . 4_566 ?
O1 Mo1 O3 155.1(2) . . ?
O1 Mo1 C24 85.9(2) . 4_566 ?
O18 Mo1 Mo2 103.70(13) 4_566 . ?
O18 Mo1 C24 29.0(2) 4_566 4_566 ?
O2 Mo1 Mo2 48.92(17) . . ?
O2 Mo1 O1 94.2(2) . . ?
O2 Mo1 O18 96.4(2) . 4_566 ?
O2 Mo1 O19 154.2(2) . 4_566 ?
O2 Mo1 O3 87.3(3) . . ?
O2 Mo1 C24 125.0(2) . 4_566 ?
O19 Mo1 Mo2 133.86(16) 4_566 . ?
O19 Mo1 O18 57.9(2) 4_566 4_566 ?
O19 Mo1 C24 29.2(2) 4_566 4_566 ?
O3 Mo1 Mo2 136.0(2) . . ?
O3 Mo1 O18 72.8(2) . 4_566 ?
O3 Mo1 O19 82.7(3) . 4_566 ?
O3 Mo1 C24 73.1(3) . 4_566 ?
O4 Mo1 Mo2 101.5(2) . . ?
O4 Mo1 O1 106.6(3) . . ?
O4 Mo1 O18 152.4(3) . 4_566 ?
O4 Mo1 O2 108.7(3) . . ?
O4 Mo1 O19 96.1(3) . 4_566 ?
O4 Mo1 O3 96.4(3) . . ?
O4 Mo1 C24 124.0(3) . 4_566 ?
Mo3 Mo3 C17 126.54(18) 12_655 . ?
O17 Mo3 Mo3 106.12(14) . 12_655 ?
O17 Mo3 C17 28.3(2) . . ?
O15 Mo3 Mo3 48.92(14) . 12_655 ?
O15 Mo3 O17 81.7(3) . . ?
O15 Mo3 O16 87.4(2) . . ?
O15 Mo3 O12 153.1(3) . . ?
O15 Mo3 C17 86.2(3) . . ?
O16 Mo3 Mo3 136.25(16) . 12_655 ?
O16 Mo3 O17 56.9(2) . . ?
O16 Mo3 C17 28.8(2) . . ?
O12 Mo3 Mo3 136.0(2) . 12_655 ?
O12 Mo3 O17 71.7(2) . . ?
O12 Mo3 O16 80.9(3) . . ?
O12 Mo3 C17 71.9(3) . . ?
O13 Mo3 Mo3 48.18(14) . 12_655 ?
O13 Mo3 O17 98.0(3) . . ?
O13 Mo3 O15 92.6(2) . . ?
O13 Mo3 O16 154.6(3) . . ?
O13 Mo3 O12 88.0(3) . . ?
O13 Mo3 C17 125.8(3) . . ?
O14 Mo3 Mo3 101.1(3) . 12_655 ?
O14 Mo3 O17 149.8(3) . . ?
O14 Mo3 O15 107.5(3) . . ?
O14 Mo3 O16 94.1(3) . . ?
O14 Mo3 O12 97.5(3) . . ?
O14 Mo3 O13 110.0(4) . . ?
O14 Mo3 C17 121.9(3) . . ?
Mo2 O1 Mo1 82.2(2) . . ?
C24 O18 Mo1 88.7(5) . 4_566 ?
C6 O7 Mo2 86.4(5) . . ?
Mo1 O2 Mo2 82.8(2) . . ?
C17 O17 Mo3 87.1(5) . . ?
Mo3 O15 Mo3 82.2(3) . 12_655 ?
C24 O19 Mo1 94.5(5) . 4_566 ?
C1 O3 Mo1 129.9(6) . . ?
C6 O8 Mo2 95.2(5) . . ?
C17 O16 Mo3 94.6(5) . . ?
C9 O9 Mo2 130.8(6) . . ?
C16 O12 Mo3 132.4(8) . . ?
Mo3 O13 Mo3 83.6(3) 12_655 . ?
O18 C24 Mo1 62.3(4) . 4_566 ?
O18 C24 O19 117.8(7) . . ?
O18 C24 C20 121.0(8) . . ?
O19 C24 Mo1 56.4(4) . 4_566 ?
O19 C24 C20 121.2(7) . . ?
C20 C24 Mo1 169.3(6) . 4_566 ?
H2A N2 H2B 108.6 . . ?
C12 N2 H2A 110.2 . . ?
C12 N2 H2B 109.2 . . ?
C3 C2 C1 119.0(8) . . ?
C3 C2 C5 122.6(9) . . ?
C5 C2 C1 118.4(8) . . ?
O7 C6 Mo2 65.3(4) . . ?
O7 C6 O8 120.0(7) . . ?
O7 C6 C7 120.4(8) . . ?
O8 C6 Mo2 55.4(4) . . ?
O8 C6 C7 119.6(8) . . ?
C7 C6 Mo2 169.3(8) . . ?
C19 C18 C17 118.7(8) . . ?
C23 C18 C19 120.0(9) . . ?
C23 C18 C17 121.3(8) . . ?
C19 C20 C24 117.7(7) . . ?
C21 C20 C24 121.9(9) . . ?
C21 C20 C19 120.3(8) . . ?
C18 C19 C20 119.0(8) . . ?
C18 C19 H19 120.5 . . ?
C20 C19 H19 120.5 . . ?
C18 C23 H23 119.5 . . ?
C22 C23 C18 121.0(9) . . ?
C22 C23 H23 119.5 . . ?
C10 C11 H11 120.0 . . ?
C10 C11 C12 120.0(9) . . ?
C12 C11 H11 120.0 . . ?
C2 C3 H3 119.8 . . ?
C2 C3 C4 120.5(9) . . ?
C4 C3 H3 119.8 . . ?
O17 C17 Mo3 64.6(5) . . ?
O17 C17 O16 120.5(9) . . ?
O17 C17 C18 120.6(8) . . ?
O16 C17 Mo3 56.5(5) . . ?
O16 C17 C18 118.9(8) . . ?
C18 C17 Mo3 169.5(6) . . ?
C11 C10 C15 120.4(8) . . ?
C11 C10 C9 118.9(8) . . ?
C15 C10 C9 120.7(9) . . ?
O3 C1 C2 115.5(8) . . ?
O5 C1 O3 122.9(9) . . ?
O5 C1 C2 121.5(8) . . ?
C7 C8 H8 119.9 . . ?
C7 C8 H8 119.9 4_566 . ?
C7 C8 C7 120.3(11) . 4_566 ?
C2 C5 C2 117.4(12) . 12_655 ?
C2 C5 H5 121.3 12_655 . ?
C2 C5 H5 121.3 . . ?
C15 C14 C16 122.3(9) . . ?
C13 C14 C15 118.8(9) . . ?
C13 C14 C16 118.9(8) . . ?
H3SD N3S H3SE 107.3 . . ?
C5S N3S H3SD 108.2 . . ?
C5S N3S H3SD 108.2 7_546 . ?
C5S N3S H3SE 108.2 7_546 . ?
C5S N3S H3SE 108.2 . . ?
C5S N3S C5S 116.5(14) . 7_546 ?
C10 C15 C14 121.0(9) . . ?
C10 C15 H15 119.5 . . ?
C14 C15 H15 119.5 . . ?
N2 C12 C11 119.1(9) . . ?
N2 C12 C13 122.7(8) . . ?
C13 C12 C11 118.3(9) . . ?
C20 C21 H21 120.0 . . ?
C20 C21 C22 119.9(10) . . ?
C22 C21 H21 120.0 . . ?
O9 C9 O10 126.7(8) . . ?
O9 C9 C10 115.6(8) . . ?
O10 C9 C10 117.7(10) . . ?
C8 C7 C6 118.9(8) . . ?
C8 C7 C25 119.8(9) . . ?
C25 C7 C6 116.2(9) . . ?
C14 C13 C12 121.5(8) . . ?
C14 C13 H13 119.3 . . ?
C12 C13 H13 119.3 . . ?
O12 C16 C14 117.1(10) . . ?
O11 C16 O12 125.3(10) . . ?
O11 C16 C14 117.6(9) . . ?
C3 C4 C3 116.5(11) . 12_655 ?
N1 C4 C3 121.7(6) . 12_655 ?
N1 C4 C3 121.7(6) . . ?
C4 N1 H1 109.5 . . ?
C4 N1 H1 109.5(12) . 12_655 ?
H1 N1 H1 98.4 . 12_655 ?
C23 C22 C21 119.7(9) . . ?
C23 C22 N3 121.7(10) . . ?
C21 C22 N3 118.5(11) . . ?
C22 N3 H3A 112.0 . . ?
C22 N3 H3B 111.8 . . ?
H3A N3 H3B 106.6 . . ?
H1SA N1S H1SB 107.7 . . ?
C1S N1S H1SA 108.8 . . ?
C1S N1S H1SB 108.8 . . ?
C2S N1S H1SA 108.8 . . ?
C2S N1S H1SB 108.8 . . ?
C2S N1S C1S 114(2) . . ?
N3S C5S H5SA 109.5 . . ?
N3S C5S H5SB 109.5 . . ?
N3S C5S H5SC 109.5 . . ?
H5SA C5S H5SB 109.5 . . ?
H5SA C5S H5SC 109.5 . . ?
H5SB C5S H5SC 109.5 . . ?
H3SA C3S H3SB 109.5 . . ?
H3SA C3S H3SC 109.5 . . ?
H3SB C3S H3SC 109.5 . . ?
N2S C3S H3SA 109.5 . . ?
N2S C3S H3SB 109.5 . . ?
N2S C3S H3SC 109.5 . . ?
N1S C1S H1SC 109.5 . . ?
N1S C1S H1SD 109.5 . . ?
N1S C1S H1SE 109.5 . . ?
H1SC C1S H1SD 109.5 . . ?
H1SC C1S H1SE 109.5 . . ?
H1SD C1S H1SE 109.5 . . ?
N1S C2S H2SA 109.5 . . ?
N1S C2S H2SB 109.5 . . ?
N1S C2S H2SC 109.5 . . ?
H2SA C2S H2SB 109.5 . . ?
H2SA C2S H2SC 109.5 . . ?
H2SB C2S H2SC 109.5 . . ?
C7 C25 H25 120.4 . . ?
C26 C25 C7 119.1(13) . . ?
C26 C25 H25 120.4 . . ?
H6A N6 H6B 103.2 . . ?
C26 N6 H6A 112.6 . . ?
C26 N6 H6B 117.4 . . ?
N6 C26 C25 122.0(14) . . ?
N6 C26 C27 118.5(14) . . ?
C27 C26 C25 119.3(11) . . ?
C3S N2S H2SD 108.4 . . ?
C3S N2S H2SE 108.4 . . ?
H2SD N2S H2SE 107.5 . . ?
C4S N2S C3S 115.3(11) . . ?
C4S N2S H2SD 108.4 . . ?
C4S N2S H2SE 108.4 . . ?
N2S C4S H4SA 109.5 . . ?
N2S C4S H4SB 109.5 . . ?
N2S C4S H4SC 109.5 . . ?
H4SA C4S H4SB 109.5 . . ?
H4SA C4S H4SC 109.5 . . ?
H4SB C4S H4SC 109.5 . . ?
C26 C27 H27 109.5 . . ?

loop_
_geom_bond_atom_site_label_1
_geom_bond_atom_site_label_2
_geom_bond_distance
_geom_bond_site_symmetry_2
_geom_bond_publ_flag
Mo2 Mo1 2.5455(9) . ?
Mo2 O1 1.934(5) . ?
Mo2 O7 2.356(5) . ?
Mo2 O2 1.934(6) . ?
Mo2 O8 2.138(6) . ?
Mo2 O9 2.065(5) . ?
Mo2 O6 1.656(6) . ?
Mo2 C6 2.588(8) . ?
Mo1 O1 1.938(5) . ?
Mo1 O18 2.321(6) 4_566 ?
Mo1 O2 1.914(5) . ?
Mo1 O19 2.188(6) 4_566 ?
Mo1 O3 2.056(6) . ?
Mo1 O4 1.682(6) . ?
Mo1 C24 2.621(8) 4_566 ?
Mo3 Mo3 2.5489(17) 12_655 ?
Mo3 O17 2.357(6) . ?
Mo3 O15 1.940(5) . ?
Mo3 O16 2.182(7) . ?
Mo3 O12 2.061(7) . ?
Mo3 O13 1.911(5) . ?
Mo3 O14 1.659(6) . ?
Mo3 C17 2.607(10) . ?
O18 C24 1.271(9) . ?
O7 C6 1.230(10) . ?
O17 C17 1.237(10) . ?
O19 C24 1.282(10) . ?
O3 C1 1.283(11) . ?
O8 C6 1.277(11) . ?
O16 C17 1.261(10) . ?
O9 C9 1.240(12) . ?
O12 C16 1.264(12) . ?
O5 C1 1.236(10) . ?
O10 C9 1.245(12) . ?
C24 C20 1.465(12) . ?
N2 H2A 0.8922 . ?
N2 H2B 0.8882 . ?
N2 C12 1.397(12) . ?
C2 C3 1.354(12) . ?
C2 C1 1.505(13) . ?
C2 C5 1.377(10) . ?
C6 C7 1.496(12) . ?
C18 C19 1.384(12) . ?
C18 C23 1.382(12) . ?
C18 C17 1.503(13) . ?
C20 C19 1.393(12) . ?
C20 C21 1.371(12) . ?
O11 C16 1.259(14) . ?
C19 H19 0.9500 . ?
C23 H23 0.9500 . ?
C23 C22 1.352(15) . ?
C11 H11 0.9500 . ?
C11 C10 1.375(13) . ?
C11 C12 1.412(12) . ?
C3 H3 0.9500 . ?
C3 C4 1.418(11) . ?
C10 C15 1.382(13) . ?
C10 C9 1.521(11) . ?
C8 H8 0.9500 . ?
C8 C7 1.392(10) . ?
C8 C7 1.392(10) 4_566 ?
C5 H5 0.9500 . ?
C14 C15 1.386(12) . ?
C14 C13 1.382(14) . ?
C14 C16 1.489(14) . ?
N3S H3SD 0.9100 . ?
N3S H3SE 0.9100 . ?
N3S C5S 1.449(14) 7_546 ?
N3S C5S 1.449(14) . ?
C15 H15 0.9500 . ?
C12 C13 1.402(14) . ?
C21 H21 0.9500 . ?
C21 C22 1.394(15) . ?
C7 C25 1.412(13) . ?
C13 H13 0.9500 . ?
C4 N1 1.387(18) . ?
N1 H1 0.8400 . ?
N1 H1 0.840(11) 12_655 ?
C22 N3 1.397(13) . ?
N3 H3A 0.9057 . ?
N3 H3B 0.9032 . ?
N1S H1SA 0.9100 . ?
N1S H1SB 0.9100 . ?
N1S C1S 1.56(3) . ?
N1S C2S 1.45(3) . ?
C5S H5SA 0.9800 . ?
C5S H5SB 0.9800 . ?
C5S H5SC 0.9800 . ?
C3S H3SA 0.9800 . ?
C3S H3SB 0.9800 . ?
C3S H3SC 0.9800 . ?
C3S N2S 1.510(19) . ?
C1S H1SC 0.9800 . ?
C1S H1SD 0.9800 . ?
C1S H1SE 0.9800 . ?
C2S H2SA 0.9800 . ?
C2S H2SB 0.9800 . ?
C2S H2SC 0.9800 . ?
C25 H25 0.9500 . ?
C25 C26 1.409(13) . ?
N6 H6A 0.9185 . ?
N6 H6B 0.9295 . ?
N6 C26 1.37(2) . ?
C26 C27 1.392(14) . ?
N2S H2SD 0.9100 . ?
N2S H2SE 0.9100 . ?
N2S C4S 1.425(16) . ?
C4S H4SA 0.9800 . ?
C4S H4SB 0.9800 . ?
C4S H4SC 0.9800 . ?
C27 H27 0.8400 . ?

loop_
_geom_torsion_atom_site_label_1
_geom_torsion_atom_site_label_2
_geom_torsion_atom_site_label_3
_geom_torsion_atom_site_label_4
_geom_torsion
_geom_torsion_site_symmetry_1
_geom_torsion_site_symmetry_2
_geom_torsion_site_symmetry_3
_geom_torsion_site_symmetry_4
_geom_torsion_publ_flag
Mo2 O7 C6 O8 8.4(8) . . . . ?
Mo2 O7 C6 C7 -169.7(8) . . . . ?
Mo2 O8 C6 O7 -9.3(9) . . . . ?
Mo2 O8 C6 C7 168.8(8) . . . . ?
Mo2 O9 C9 O10 13.2(18) . . . . ?
Mo2 O9 C9 C10 -166.7(6) . . . . ?
Mo2 C6 C7 C8 -93(3) . . . . ?
Mo2 C6 C7 C25 62(4) . . . . ?
Mo1 O18 C24 O19 -10.0(8) 4_566 . . . ?
Mo1 O18 C24 C20 168.3(7) 4_566 . . . ?
Mo1 O19 C24 O18 10.6(8) 4_566 . . . ?
Mo1 O19 C24 C20 -167.7(7) 4_566 . . . ?
Mo1 O3 C1 O5 -15.9(15) . . . . ?
Mo1 O3 C1 C2 163.3(6) . . . . ?
Mo1 C24 C20 C19 74(4) 4_566 . . . ?
Mo1 C24 C20 C21 -103(3) 4_566 . . . ?
Mo3 O17 C17 O16 -8.9(7) . . . . ?
Mo3 O17 C17 C18 169.7(7) . . . . ?
Mo3 O16 C17 O17 9.6(8) . . . . ?
Mo3 O16 C17 C18 -169.0(6) . . . . ?
Mo3 O12 C16 O11 -21.1(18) . . . . ?
Mo3 O12 C16 C14 161.6(7) . . . . ?
O18 C24 C20 C19 -30.6(11) . . . . ?
O18 C24 C20 C21 152.2(9) . . . . ?
O7 C6 C7 C8 26.7(14) . . . . ?
O7 C6 C7 C25 -178.5(13) . . . . ?
O19 C24 C20 C19 147.6(8) . . . . ?
O19 C24 C20 C21 -29.5(13) . . . . ?
O8 C6 C7 C8 -151.4(8) . . . . ?
O8 C6 C7 C25 3.3(17) . . . . ?
C24 C20 C19 C18 -178.4(7) . . . . ?
C24 C20 C21 C22 179.9(9) . . . . ?
N2 C12 C13 C14 -179.0(10) . . . . ?
C2 C3 C4 C3 0.8(19) . . . 12_655 ?
C2 C3 C4 N1 -176.6(13) . . . . ?
C6 C7 C25 C26 -171.6(16) . . . . ?
C18 C23 C22 C21 2.9(18) . . . . ?
C18 C23 C22 N3 179.8(11) . . . . ?
C20 C21 C22 C23 -3.7(17) . . . . ?
C20 C21 C22 N3 179.3(11) . . . . ?
C19 C18 C23 C22 -1.2(15) . . . . ?
C19 C18 C17 Mo3 95(3) . . . . ?
C19 C18 C17 O17 -21.7(12) . . . . ?
C19 C18 C17 O16 156.9(8) . . . . ?
C19 C20 C21 C22 2.8(14) . . . . ?
C23 C18 C19 C20 0.3(12) . . . . ?
C23 C18 C17 Mo3 -83(3) . . . . ?
C23 C18 C17 O17 160.2(8) . . . . ?
C23 C18 C17 O16 -21.3(12) . . . . ?
C11 C10 C15 C14 1.3(17) . . . . ?
C11 C10 C9 O9 -0.1(15) . . . . ?
C11 C10 C9 O10 180.0(11) . . . . ?
C11 C12 C13 C14 -0.1(17) . . . . ?
C3 C2 C1 O3 -3.1(13) . . . . ?
C3 C2 C1 O5 176.2(10) . . . . ?
C3 C2 C5 C2 -0.8(18) . . . 12_655 ?
C17 C18 C19 C20 -177.8(7) . . . . ?
C17 C18 C23 C22 176.9(10) . . . . ?
C10 C11 C12 N2 178.8(10) . . . . ?
C10 C11 C12 C13 -0.1(16) . . . . ?
C1 C2 C3 C4 -179.9(10) . . . . ?
C1 C2 C5 C2 179.1(7) . . . 12_655 ?
C8 C7 C25 C26 -17(3) . . . . ?
C5 C2 C3 C4 0.0(16) . . . . ?
C5 C2 C1 O3 177.0(9) . . . . ?
C5 C2 C1 O5 -3.8(15) . . . . ?
C15 C10 C9 O9 179.9(10) . . . . ?
C15 C10 C9 O10 -0.1(16) . . . . ?
C15 C14 C13 C12 0.9(17) . . . . ?
C15 C14 C16 O12 173.9(10) . . . . ?
C15 C14 C16 O11 -3.6(18) . . . . ?
C12 C11 C10 C15 -0.4(16) . . . . ?
C12 C11 C10 C9 179.5(10) . . . . ?
C21 C20 C19 C18 -1.1(12) . . . . ?
C9 C10 C15 C14 -178.7(10) . . . . ?
C7 C8 C7 C6 178.9(11) 4_566 . . . ?
C7 C8 C7 C25 25.1(13) 4_566 . . . ?
C7 C25 C26 N6 -173.6(19) . . . . ?
C7 C25 C26 C27 12(3) . . . . ?
C13 C14 C15 C10 -1.5(16) . . . . ?
C13 C14 C16 O12 -6.4(16) . . . . ?
C13 C14 C16 O11 176.1(11) . . . . ?
C16 C14 C15 C10 178.2(10) . . . . ?
C16 C14 C13 C12 -178.8(10) . . . . ?

loop_
_smtbx_masks_void_nr
_smtbx_masks_void_average_x
_smtbx_masks_void_average_y
_smtbx_masks_void_average_z
_smtbx_masks_void_volume
_smtbx_masks_void_count_electrons
_smtbx_masks_void_content
1 -0.523 -0.703 -0.702 6716.7 1343.2 ?
2 0.000 0.000 0.500 809.7 196.4 ?
3 0.000 0.500 0.000 809.7 196.4 ?
4 0.500 0.000 0.000 809.7 196.4 ?
5 0.500 0.500 0.500 809.7 196.4 ?
